data_1515342
loop_
_publ_author_name
'Lang, Christiane'
'Kiefer, Claude'
'Lejeune, Elise'
'Goldmann, Anja S.'
'Breher, Frank'
'Roesky, Peter W.'
'Barner-Kowollik, Christopher'

_publ_section_title
;
 Palladium-containing polymers via a combination of RAFT and triazole
 chemistry
;
_journal_issue 9
_journal_name_full 'Polymer Chemistry'
_journal_page_first 2413
_journal_paper_doi 10.1039/c2py20242e
_journal_volume 3
_journal_year 2012
_chemical_formula_moiety '2(C14 H12 Cl2 N4 Pd), C2 H6 O S'
_chemical_formula_sum 'C15 H15 Cl2 N4 O0.5 Pd S0.5'
_chemical_formula_weight 452.64
_chemical_name_systematic
;
?
;
_space_group_crystal_system triclinic
_space_group_IT_number 2
_space_group_name_Hall '-P 1'
_space_group_name_H-M_alt 'P -1'
_symmetry_space_group_name_Hall '-P 1'
_symmetry_space_group_name_H-M 'P -1'
_atom_sites_solution_hydrogens geom
_atom_sites_solution_primary direct
_atom_sites_solution_secondary difmap
_audit_creation_method SHELXL-97
_cell_angle_alpha 79.28(3)
_cell_angle_beta 76.22(3)
_cell_angle_gamma 62.50(3)
_cell_formula_units_Z 4
_cell_length_a 9.907(2)
_cell_length_b 10.194(2)
_cell_length_c 19.177(4)
_cell_measurement_reflns_used 28428
_cell_measurement_temperature 150(2)
_cell_measurement_theta_max 29.53
_cell_measurement_theta_min 2.20
_cell_volume 1661.9(8)
_computing_cell_refinement 'STOE X-AREA, PLATON (A.L.Spek, 2005)'
_computing_data_collection 'STOE X-AREA'
_computing_data_reduction 'STOE X-RED, PLATON (A.L.Spek, 2005)'
_computing_molecular_graphics 'Diamond 2.1e/3'
_computing_publication_material 'Olex2, Microsoft Word'
_computing_structure_refinement 'SHELXL-97 (Sheldrick, 1997)'
_computing_structure_solution 'SHELXS-97 (Sheldrick, 1997)'
_diffrn_ambient_temperature 150(2)
_diffrn_measured_fraction_theta_full 0.999
_diffrn_measured_fraction_theta_max 0.999
_diffrn_measurement_device_type 'STOE IPDS 2'
_diffrn_measurement_method 'area detector'
_diffrn_radiation_monochromator graphite
_diffrn_radiation_source 'fine-focus sealed tube'
_diffrn_radiation_type MoK\a
_diffrn_radiation_wavelength 0.71073
_diffrn_reflns_av_R_equivalents 0.0643
_diffrn_reflns_av_sigmaI/netI 0.0544
_diffrn_reflns_limit_h_max 11
_diffrn_reflns_limit_h_min -11
_diffrn_reflns_limit_k_max 12
_diffrn_reflns_limit_k_min -12
_diffrn_reflns_limit_l_max 23
_diffrn_reflns_limit_l_min -23
_diffrn_reflns_number 15613
_diffrn_reflns_theta_full 25.25
_diffrn_reflns_theta_max 25.25
_diffrn_reflns_theta_min 2.20
_exptl_absorpt_coefficient_mu 1.506
_exptl_absorpt_correction_T_max 0.8396
_exptl_absorpt_correction_T_min 0.5644
_exptl_absorpt_correction_type integration
_exptl_absorpt_process_details 'STOE X-RED & X-SHAPE'
_exptl_crystal_colour yellow
_exptl_crystal_density_diffrn 1.809
_exptl_crystal_density_method 'not measured'
_exptl_crystal_description plate
_exptl_crystal_F_000 900
_exptl_crystal_size_max 0.385
_exptl_crystal_size_mid 0.223
_exptl_crystal_size_min 0.080
_refine_diff_density_max 5.104
_refine_diff_density_min -1.462
_refine_diff_density_rms 0.195
_refine_ls_extinction_method none
_refine_ls_goodness_of_fit_ref 1.035
_refine_ls_hydrogen_treatment mixed
_refine_ls_matrix_type full
_refine_ls_number_parameters 457
_refine_ls_number_reflns 6018
_refine_ls_number_restraints 6
_refine_ls_restrained_S_all 1.035
_refine_ls_R_factor_all 0.0805
_refine_ls_R_factor_gt 0.0691
_refine_ls_shift/su_max 0.000
_refine_ls_shift/su_mean 0.000
_refine_ls_structure_factor_coef Fsqd
_refine_ls_weighting_details 'calc w=1/[\s^2^(Fo^2^)+(0.1491P)^2^+0.0000P] where P=(Fo^2^+2Fc^2^)/3'
_refine_ls_weighting_scheme calc
_refine_ls_wR_factor_gt 0.1856
_refine_ls_wR_factor_ref 0.1950
_reflns_number_gt 4807
_reflns_number_total 6018
_reflns_threshold_expression >2sigma(I)
_cod_data_source_file c2py20242e.txt
_cod_data_source_block LPdCl2
_cod_original_cell_volume 1661.8(6)
_cod_database_code 1515342

loop_
_symmetry_equiv_pos_as_xyz
'x, y, z'
'-x, -y, -z'

loop_
_atom_site_label
_atom_site_type_symbol
_atom_site_fract_x
_atom_site_fract_y
_atom_site_fract_z
_atom_site_U_iso_or_equiv
_atom_site_adp_type
_atom_site_occupancy
_atom_site_symmetry_multiplicity
_atom_site_calc_flag
_atom_site_refinement_flags
_atom_site_disorder_assembly
_atom_site_disorder_group
Pd1 Pd 0.48557(6) 0.70596(5) 0.15263(3) 0.0327(2) Uani 1 1 d . . .
Pd2 Pd 0.82905(6) 0.79862(5) 0.34810(3) 0.0321(2) Uani 1 1 d . . .
Cl1 Cl 0.3588(2) 0.8890(2) 0.07030(10) 0.0439(4) Uani 1 1 d . . .
Cl2 Cl 0.3008(2) 0.6226(2) 0.17696(10) 0.0402(4) Uani 1 1 d . . .
Cl3 Cl 0.7994(2) 0.6185(2) 0.43175(10) 0.0427(4) Uani 1 1 d . . .
Cl4 Cl 0.5884(2) 0.87959(19) 0.32326(10) 0.0401(4) Uani 1 1 d . . .
SA S 1.2756(3) 1.1921(3) 0.26082(16) 0.0449(6) Uani 0.70 1 d P A 1
SB S 1.2302(8) 1.3064(6) 0.2392(3) 0.0367(13) Uani 0.30 1 d P B 2
OA O 1.1273(10) 1.3000(12) 0.2379(5) 0.053(2) Uani 0.70 1 d P A 1
OB O 1.157(3) 1.200(3) 0.2624(11) 0.051(5) Uani 0.30 1 d P B 2
N1 N 0.6708(7) 0.7548(6) 0.1337(3) 0.0324(12) Uani 1 1 d . . .
N2 N 0.6051(7) 0.5617(6) 0.2272(3) 0.0349(13) Uani 1 1 d . . .
N3 N 0.5813(7) 0.4632(6) 0.2755(3) 0.0362(13) Uani 1 1 d . . .
N4 N 0.7005(7) 0.4091(6) 0.3119(3) 0.0338(12) Uani 1 1 d . . .
N5 N 1.0420(7) 0.7477(7) 0.3664(3) 0.0370(14) Uani 1 1 d . . .
N6 N 0.8798(7) 0.9413(6) 0.2730(3) 0.0354(13) Uani 1 1 d . . .
N7 N 0.8065(7) 1.0436(6) 0.2247(3) 0.0361(13) Uani 1 1 d . . .
N8 N 0.9085(7) 1.0940(6) 0.1873(3) 0.0331(12) Uani 1 1 d . . .
C1 C 0.7043(9) 0.8427(8) 0.0788(4) 0.0372(15) Uani 1 1 d . . .
H1 H 0.6319 0.8979 0.0473 0.045 Uiso 1 1 calc R . .
C1A C 1.277(5) 1.331(5) 0.322(3) 0.049(11) Uani 0.30 1 d PU B 2
H1AA H 1.1875 1.3488 0.3614 0.073 Uiso 0.30 1 calc PR B 2
H1AB H 1.3013 1.4159 0.3138 0.073 Uiso 0.30 1 calc PR B 2
H1AC H 1.3658 1.2410 0.3359 0.073 Uiso 0.30 1 calc PR B 2
C2 C 0.8425(9) 0.8562(8) 0.0660(4) 0.0403(16) Uani 1 1 d . . .
H2 H 0.8628 0.9205 0.0268 0.048 Uiso 1 1 calc R . .
C3 C 0.9485(9) 0.7755(8) 0.1106(4) 0.0387(16) Uani 1 1 d . . .
H3 H 1.0443 0.7809 0.1023 0.046 Uiso 1 1 calc R . .
C4 C 0.9114(9) 0.6840(8) 0.1695(4) 0.0367(15) Uani 1 1 d . . .
H4 H 0.9809 0.6305 0.2025 0.044 Uiso 1 1 calc R . .
C5 C 0.7764(8) 0.6727(7) 0.1790(3) 0.0330(15) Uani 1 1 d . . .
C6 C 0.7332(8) 0.5732(8) 0.2310(4) 0.0341(15) Uani 1 1 d . . .
C7 C 0.7967(8) 0.4724(8) 0.2867(4) 0.0354(15) Uani 1 1 d . . .
H7 H 0.8879 0.4526 0.3033 0.042 Uiso 1 1 calc R . .
C8 C 0.7131(9) 0.2924(8) 0.3689(4) 0.0365(15) Uani 1 1 d . . .
C9 C 0.5840(9) 0.2847(8) 0.4109(4) 0.0383(15) Uani 1 1 d . . .
H9 H 0.4841 0.3580 0.4035 0.046 Uiso 1 1 calc R . .
C10 C 0.6001(9) 0.1674(8) 0.4652(4) 0.0373(15) Uani 1 1 d . . .
H10 H 0.5103 0.1621 0.4944 0.045 Uiso 1 1 calc R . .
C11 C 0.7468(9) 0.0578(7) 0.4770(4) 0.0352(15) Uani 1 1 d . . .
C12 C 0.8727(9) 0.0743(8) 0.4345(4) 0.0351(15) Uani 1 1 d . . .
H12 H 0.9729 0.0031 0.4427 0.042 Uiso 1 1 calc R . .
C13 C 0.8618(8) 0.1890(7) 0.3803(4) 0.0336(14) Uani 1 1 d . . .
H13 H 0.9513 0.1967 0.3523 0.040 Uiso 1 1 calc R . .
C14 C 0.7605(9) -0.0662(8) 0.5344(4) 0.0389(16) Uani 1 1 d . . .
H14A H 0.7314 -0.1348 0.5190 0.058 Uiso 1 1 calc R . .
H14B H 0.6915 -0.0260 0.5790 0.058 Uiso 1 1 calc R . .
H14C H 0.8674 -0.1193 0.5428 0.058 Uiso 1 1 calc R . .
C15 C 1.1136(9) 0.6588(7) 0.4209(4) 0.0360(15) Uani 1 1 d . . .
H15 H 1.0666 0.6023 0.4527 0.043 Uiso 1 1 calc R . .
C16 C 1.2502(9) 0.6457(7) 0.4327(4) 0.0356(15) Uani 1 1 d . . .
H16 H 1.2937 0.5845 0.4730 0.043 Uiso 1 1 calc R . .
C17 C 1.3244(9) 0.7215(8) 0.3862(4) 0.0373(15) Uani 1 1 d . . .
H17 H 1.4211 0.7111 0.3926 0.045 Uiso 1 1 calc R . .
C18 C 1.2522(9) 0.8162(7) 0.3279(4) 0.0354(15) Uani 1 1 d . . .
H18 H 1.2992 0.8716 0.2951 0.042 Uiso 1 1 calc R . .
C19 C 1.1174(8) 0.8258(7) 0.3201(4) 0.0337(15) Uani 1 1 d . . .
C20 C 1.0247(8) 0.9276(7) 0.2682(4) 0.0327(14) Uani 1 1 d . . .
C21 C 1.0451(8) 1.0249(8) 0.2107(4) 0.0348(15) Uani 1 1 d . . .
H21 H 1.1352 1.0397 0.1919 0.042 Uiso 1 1 calc R . .
C22 C 0.8648(8) 1.2116(7) 0.1301(4) 0.0346(15) Uani 1 1 d . . .
C23 C 0.7608(9) 1.2227(8) 0.0898(4) 0.0376(15) Uani 1 1 d . . .
H23 H 0.7193 1.1526 0.0987 0.045 Uiso 1 1 calc R . .
C24 C 0.7185(9) 1.3381(8) 0.0362(4) 0.0358(15) Uani 1 1 d . . .
H24 H 0.6484 1.3461 0.0076 0.043 Uiso 1 1 calc R . .
C25 C 0.7772(8) 1.4427(7) 0.0235(3) 0.0342(15) Uani 1 1 d . . .
C26 C 0.8797(8) 1.4279(7) 0.0652(4) 0.0334(14) Uani 1 1 d . . .
H26 H 0.9199 1.4989 0.0570 0.040 Uiso 1 1 calc R . .
C27 C 0.9264(9) 1.3120(7) 0.1190(3) 0.0336(14) Uani 1 1 d . . .
H27 H 0.9982 1.3026 0.1470 0.040 Uiso 1 1 calc R . .
C28 C 0.7272(9) 1.5706(8) -0.0345(4) 0.0387(16) Uani 1 1 d . . .
H28A H 0.7352 1.5322 -0.0793 0.058 Uiso 1 1 calc R . .
H28B H 0.7941 1.6208 -0.0429 0.058 Uiso 1 1 calc R . .
H28C H 0.6199 1.6413 -0.0188 0.058 Uiso 1 1 calc R . .
C29A C 1.328(2) 1.287(2) 0.3095(10) 0.052(4) Uani 0.70 1 d P A 1
H29A H 1.3262 1.3779 0.2808 0.077 Uiso 0.70 1 calc PR A 1
H29B H 1.4323 1.2232 0.3199 0.077 Uiso 0.70 1 calc PR A 1
H29C H 1.2547 1.3130 0.3548 0.077 Uiso 0.70 1 calc PR A 1
C30A C 1.422(2) 1.1766(19) 0.1841(8) 0.046(4) Uani 0.70 1 d P A 1
H30D H 1.4069 1.1342 0.1464 0.069 Uiso 0.70 1 calc PR A 1
H30E H 1.5236 1.1119 0.1975 0.069 Uiso 0.70 1 calc PR A 1
H30F H 1.4162 1.2752 0.1661 0.069 Uiso 0.70 1 calc PR A 1
C30B C 1.420(8) 1.229(7) 0.193(4) 0.10(3) Uani 0.30 1 d P B 2
H30A H 1.4713 1.1239 0.2094 0.150 Uiso 0.30 1 calc PR B 2
H30B H 1.4753 1.2810 0.2023 0.150 Uiso 0.30 1 calc PR B 2
H30C H 1.4194 1.2400 0.1411 0.150 Uiso 0.30 1 calc PR B 2

loop_
_atom_site_aniso_label
_atom_site_aniso_U_11
_atom_site_aniso_U_22
_atom_site_aniso_U_33
_atom_site_aniso_U_23
_atom_site_aniso_U_13
_atom_site_aniso_U_12
Pd1 0.0402(3) 0.0301(3) 0.0232(3) 0.0095(2) -0.0095(2) -0.0140(2)
Pd2 0.0440(3) 0.0287(3) 0.0231(3) 0.0098(2) -0.0053(2) -0.0201(2)
Cl1 0.0470(10) 0.0440(10) 0.0333(9) 0.0179(7) -0.0159(7) -0.0173(8)
Cl2 0.0468(10) 0.0410(9) 0.0336(9) 0.0095(7) -0.0128(7) -0.0218(8)
Cl3 0.0586(11) 0.0401(9) 0.0333(9) 0.0187(7) -0.0114(8) -0.0313(8)
Cl4 0.0433(9) 0.0392(9) 0.0366(9) 0.0095(7) -0.0071(7) -0.0216(7)
SA 0.0486(16) 0.0510(18) 0.0417(15) 0.0077(13) -0.0117(12) -0.0298(13)
SB 0.049(4) 0.031(3) 0.025(3) 0.019(2) -0.010(2) -0.019(3)
OA 0.047(5) 0.064(6) 0.047(5) -0.003(5) -0.013(4) -0.023(5)
OB 0.060(13) 0.053(12) 0.050(12) 0.008(10) 0.003(9) -0.043(11)
N1 0.036(3) 0.022(3) 0.030(3) 0.013(2) -0.011(2) -0.009(2)
N2 0.046(3) 0.030(3) 0.026(3) 0.009(2) -0.009(2) -0.017(3)
N3 0.043(3) 0.034(3) 0.028(3) 0.009(2) -0.009(2) -0.017(3)
N4 0.039(3) 0.029(3) 0.029(3) 0.005(2) -0.013(2) -0.010(2)
N5 0.052(4) 0.036(3) 0.029(3) -0.003(2) 0.005(3) -0.029(3)
N6 0.048(3) 0.029(3) 0.026(3) 0.010(2) -0.010(2) -0.017(3)
N7 0.044(3) 0.034(3) 0.029(3) 0.008(2) -0.008(2) -0.019(3)
N8 0.049(3) 0.030(3) 0.021(3) 0.012(2) -0.008(2) -0.022(3)
C1 0.046(4) 0.032(3) 0.028(4) 0.005(3) -0.011(3) -0.014(3)
C1A 0.051(18) 0.053(19) 0.035(16) -0.011(13) 0.011(12) -0.023(14)
C2 0.041(4) 0.039(4) 0.035(4) 0.005(3) -0.003(3) -0.018(3)
C3 0.046(4) 0.033(3) 0.033(4) 0.004(3) -0.004(3) -0.018(3)
C4 0.047(4) 0.038(4) 0.025(3) 0.014(3) -0.011(3) -0.023(3)
C5 0.047(4) 0.033(3) 0.010(3) 0.010(2) -0.012(3) -0.011(3)
C6 0.039(4) 0.032(3) 0.026(3) 0.003(3) -0.010(3) -0.011(3)
C7 0.043(4) 0.036(4) 0.028(3) 0.010(3) -0.010(3) -0.020(3)
C8 0.047(4) 0.034(3) 0.030(4) 0.008(3) -0.015(3) -0.019(3)
C9 0.041(4) 0.040(4) 0.030(4) 0.006(3) -0.012(3) -0.015(3)
C10 0.040(4) 0.039(4) 0.031(4) 0.007(3) -0.008(3) -0.019(3)
C11 0.054(4) 0.026(3) 0.021(3) 0.013(3) -0.010(3) -0.018(3)
C12 0.045(4) 0.032(3) 0.024(3) 0.002(3) -0.008(3) -0.014(3)
C13 0.043(4) 0.031(3) 0.023(3) 0.008(3) -0.009(3) -0.016(3)
C14 0.053(4) 0.037(4) 0.024(3) 0.010(3) -0.005(3) -0.023(3)
C15 0.048(4) 0.026(3) 0.029(3) 0.014(3) -0.005(3) -0.019(3)
C16 0.054(4) 0.025(3) 0.027(3) 0.005(3) -0.010(3) -0.018(3)
C17 0.044(4) 0.035(4) 0.030(4) 0.006(3) -0.008(3) -0.017(3)
C18 0.051(4) 0.025(3) 0.029(4) 0.011(3) -0.016(3) -0.017(3)
C19 0.048(4) 0.022(3) 0.027(3) 0.013(2) 0.000(3) -0.021(3)
C20 0.039(4) 0.028(3) 0.028(3) 0.003(3) -0.002(3) -0.016(3)
C21 0.044(4) 0.037(4) 0.022(3) 0.006(3) -0.003(3) -0.022(3)
C22 0.042(4) 0.029(3) 0.027(3) 0.010(3) -0.007(3) -0.015(3)
C23 0.048(4) 0.033(3) 0.033(4) 0.007(3) -0.005(3) -0.022(3)
C24 0.051(4) 0.034(3) 0.024(3) 0.006(3) -0.009(3) -0.022(3)
C25 0.042(4) 0.031(3) 0.020(3) 0.011(3) -0.003(3) -0.014(3)
C26 0.039(4) 0.029(3) 0.027(3) 0.004(3) 0.000(3) -0.015(3)
C27 0.050(4) 0.030(3) 0.022(3) 0.010(3) -0.010(3) -0.021(3)
C28 0.056(4) 0.035(4) 0.021(3) 0.006(3) -0.007(3) -0.020(3)
C29A 0.074(13) 0.051(10) 0.038(9) 0.007(8) -0.019(9) -0.033(9)
C30A 0.040(7) 0.056(9) 0.027(6) 0.013(7) -0.008(6) -0.014(7)
C30B 0.06(3) 0.11(5) 0.12(5) -0.08(4) 0.00(3) -0.01(3)

loop_
_atom_type_symbol
_atom_type_description
_atom_type_scat_dispersion_real
_atom_type_scat_dispersion_imag
_atom_type_scat_source
C C 0.0033 0.0016 'International Tables Vol C Tables 4.2.6.8 and 6.1.1.4'
H H 0.0000 0.0000 'International Tables Vol C Tables 4.2.6.8 and 6.1.1.4'
Cl Cl 0.1484 0.1585 'International Tables Vol C Tables 4.2.6.8 and 6.1.1.4'
N N 0.0061 0.0033 'International Tables Vol C Tables 4.2.6.8 and 6.1.1.4'
O O 0.0106 0.0060 'International Tables Vol C Tables 4.2.6.8 and 6.1.1.4'
Pd Pd -0.9988 1.0072 'International Tables Vol C Tables 4.2.6.8 and 6.1.1.4'
S S 0.1246 0.1234 'International Tables Vol C Tables 4.2.6.8 and 6.1.1.4'

loop_
_geom_angle_atom_site_label_1
_geom_angle_atom_site_label_2
_geom_angle_atom_site_label_3
_geom_angle
N2 Pd1 N1 80.2(2)
N2 Pd1 Cl2 93.97(18)
N1 Pd1 Cl2 172.97(15)
N2 Pd1 Cl1 173.42(18)
N1 Pd1 Cl1 94.46(16)
Cl2 Pd1 Cl1 91.62(7)
N6 Pd2 N5 80.8(2)
N6 Pd2 Cl4 93.95(19)
N5 Pd2 Cl4 174.05(17)
N6 Pd2 Cl3 173.69(19)
N5 Pd2 Cl3 93.92(18)
Cl4 Pd2 Cl3 91.52(8)
OA SA C29A 107.2(8)
OA SA C30A 106.3(6)
C29A SA C30A 95.8(9)
OB SB C30B 115(2)
OB SB C1A 105.3(19)
C30B SB C1A 96(2)
C1 N1 C5 119.2(6)
C1 N1 Pd1 126.5(5)
C5 N1 Pd1 113.9(5)
N3 N2 C6 112.4(6)
N3 N2 Pd1 133.5(5)
C6 N2 Pd1 114.0(4)
N2 N3 N4 104.2(6)
C7 N4 N3 112.6(6)
C7 N4 C8 128.2(6)
N3 N4 C8 119.1(6)
C15 N5 C19 116.2(6)
C15 N5 Pd2 128.5(5)
C19 N5 Pd2 115.1(5)
N7 N6 C20 111.6(6)
N7 N6 Pd2 134.6(5)
C20 N6 Pd2 113.8(4)
N6 N7 N8 104.9(6)
N7 N8 C21 112.5(5)
N7 N8 C22 119.9(6)
C21 N8 C22 127.6(6)
N1 C1 C2 122.2(7)
C3 C2 C1 119.3(7)
C2 C3 C4 118.3(7)
C5 C4 C3 120.1(7)
C4 C5 N1 120.8(6)
C4 C5 C6 125.6(6)
N1 C5 C6 113.5(6)
N2 C6 C7 106.6(6)
N2 C6 C5 118.2(6)
C7 C6 C5 135.1(7)
N4 C7 C6 104.2(6)
C9 C8 C13 121.5(7)
C9 C8 N4 120.9(6)
C13 C8 N4 117.6(7)
C8 C9 C10 119.6(7)
C11 C10 C9 121.0(7)
C12 C11 C10 116.7(6)
C12 C11 C14 123.4(7)
C10 C11 C14 119.9(7)
C11 C12 C13 124.0(7)
C12 C13 C8 117.1(7)
N5 C15 C16 123.5(6)
C15 C16 C17 119.8(7)
C16 C17 C18 118.1(7)
C19 C18 C17 119.0(7)
C18 C19 N5 123.4(6)
C18 C19 C20 124.7(6)
N5 C19 C20 111.6(6)
N6 C20 C21 106.4(6)
N6 C20 C19 118.5(6)
C21 C20 C19 135.1(7)
N8 C21 C20 104.7(6)
C27 C22 C23 122.2(6)
C27 C22 N8 118.0(6)
C23 C22 N8 119.8(6)
C22 C23 C24 118.7(7)
C23 C24 C25 121.0(7)
C26 C25 C24 118.4(6)
C26 C25 C28 121.2(7)
C24 C25 C28 120.4(7)
C25 C26 C27 122.2(7)
C22 C27 C26 117.6(7)

loop_
_geom_bond_atom_site_label_1
_geom_bond_atom_site_label_2
_geom_bond_distance
Pd1 N2 2.006(6)
Pd1 N1 2.051(6)
Pd1 Cl2 2.275(2)
Pd1 Cl1 2.288(2)
Pd2 N6 1.998(6)
Pd2 N5 2.029(7)
Pd2 Cl4 2.274(2)
Pd2 Cl3 2.2823(18)
SA OA 1.483(9)
SA C29A 1.76(2)
SA C30A 1.775(16)
SB OB 1.516(19)
SB C30B 1.74(6)
SB C1A 1.85(5)
N1 C1 1.334(10)
N1 C5 1.380(8)
N2 N3 1.300(8)
N2 C6 1.348(10)
N3 N4 1.354(8)
N4 C7 1.339(9)
N4 C8 1.438(9)
N5 C15 1.351(10)
N5 C19 1.396(8)
N6 N7 1.318(8)
N6 C20 1.358(10)
N7 N8 1.340(8)
N8 C21 1.349(10)
N8 C22 1.444(8)
C1 C2 1.398(11)
C2 C3 1.371(11)
C3 C4 1.417(10)
C4 C5 1.362(11)
C5 C6 1.423(10)
C6 C7 1.381(10)
C8 C9 1.368(11)
C8 C13 1.400(10)
C9 C10 1.406(10)
C10 C11 1.405(10)
C11 C12 1.380(11)
C11 C14 1.491(9)
C12 C13 1.394(9)
C15 C16 1.367(11)
C16 C17 1.374(10)
C17 C18 1.427(10)
C18 C19 1.336(11)
C19 C20 1.443(10)
C20 C21 1.382(9)
C22 C27 1.379(10)
C22 C23 1.382(11)
C23 C24 1.384(10)
C24 C25 1.395(10)
C25 C26 1.375(11)
C25 C28 1.520(9)
C26 C27 1.394(9)
